data_4032622
loop_
_publ_author_name
'Roche, C\'ecile'
'Luo, Qianfu'
'Gil-Ram\'irez, Guzm\'an'
'Jiang, Hua-Wei'
'Kohn, Daniel R.'
'Xiong, Yaoyao'
'Thompson, Amber L.'
'Anderson, Harry L.'

_publ_section_title
;
 Unexpected Interactions between Alkyl Straps and Pyridine Ligands in
 Sulfur-Strapped Porphyrin Nanorings.
;
_journal_name_full 'The Journal of organic chemistry'
_journal_paper_doi 10.1021/acs.joc.7b01128
_journal_year 2017
_chemical_formula_moiety 'C49 H43 N5 O2 S2 Zn1'
_chemical_formula_sum 'C49 H43 N5 O2 S2 Zn'
_chemical_formula_weight 863.42
_chemical_melting_point ?
_space_group_IT_number 56
_symmetry_cell_setting orthorhombic
_symmetry_space_group_name_Hall '-P 2ab 2ac'
_symmetry_space_group_name_H-M 'P c c n'
_atom_sites_solution_hydrogens difmap
_atom_sites_solution_primary other
_audit_creation_date 2017-02-13
_audit_creation_method CRYSTALS_ver_14.61_build_6019
_cell_angle_alpha 90
_cell_angle_beta 90
_cell_angle_gamma 90
_cell_formula_units_Z 8
_cell_length_a 12.1123(2)
_cell_length_b 25.4859(5)
_cell_length_c 31.6032(7)
_cell_measurement_reflns_used 15666
_cell_measurement_temperature 150
_cell_measurement_theta_max 76
_cell_measurement_theta_min 4
_cell_volume 9755.7(3)
_computing_cell_refinement 'CrysAlisPro, (Agilent, 2011)'
_computing_data_collection 'SuperNova, (Oxford Diffraction, 2010)'
_computing_data_reduction 'CrysAlisPro, (Agilent, 2011)'
_computing_molecular_graphics 'CAMERON (Watkin et al., 1996)'
_computing_publication_material 'CRYSTALS (Betteridge et al., 2003)'
_computing_structure_refinement 'CRYSTALS (Betteridge et al., 2003)'
_computing_structure_solution 'Superflip (Palatinus & Chapuis, 2007)'
_diffrn_ambient_temperature 150
_diffrn_measured_fraction_theta_full 0.996
_diffrn_measured_fraction_theta_max 0.992
_diffrn_measurement_device Area
_diffrn_measurement_device_type 'Oxford Diffraction SuperNova'
_diffrn_measurement_method \w
_diffrn_radiation_monochromator graphite
_diffrn_radiation_type 'Cu K\a'
_diffrn_radiation_wavelength 1.54184
_diffrn_reflns_av_R_equivalents 0.063
_diffrn_reflns_av_sigmaI/netI 0.0954
_diffrn_reflns_limit_h_max 14
_diffrn_reflns_limit_h_min -14
_diffrn_reflns_limit_k_max 31
_diffrn_reflns_limit_k_min -31
_diffrn_reflns_limit_l_max 35
_diffrn_reflns_limit_l_min -39
_diffrn_reflns_number 84406
_diffrn_reflns_theta_full 74.642
_diffrn_reflns_theta_max 76.165
_diffrn_reflns_theta_min 4.041
_diffrn_standards_number 0
_exptl_absorpt_coefficient_mu 1.815
_exptl_absorpt_correction_T_max 0.96
_exptl_absorpt_correction_T_min 0.67
_exptl_absorpt_correction_type multi-scan
_exptl_absorpt_process_details 'CrysAlisPro, (Agilent, 2011)'
_exptl_crystal_colour clear_intense_red
_exptl_crystal_density_diffrn 1.176
_exptl_crystal_density_meas ?
_exptl_crystal_density_method 'not measured'
_exptl_crystal_description lath
_exptl_crystal_F_000 3600
_exptl_crystal_size_max 0.22
_exptl_crystal_size_mid 0.15
_exptl_crystal_size_min 0.02
_platon_squeeze_details
; 
The discrete Fourier transform of the void region were treated as 
contributions to the A and B parts of the calculated structure factors.
;
_refine_diff_density_max 0.59
_refine_diff_density_min -0.51
_refine_ls_extinction_method None
_refine_ls_goodness_of_fit_ref 1.0486
_refine_ls_hydrogen_treatment constr
_refine_ls_matrix_type full
_refine_ls_number_parameters 532
_refine_ls_number_reflns 10088
_refine_ls_number_restraints 0
_refine_ls_R_factor_all 0.0671
_refine_ls_R_factor_gt 0.0488
_refine_ls_shift/su_max 0.0015009
_refine_ls_shift/su_mean 0.0000417
_refine_ls_structure_factor_coef Fsqd
_refine_ls_weighting_details
;
 Method= Modified Sheldrick 
 w=1/[\s^2^(F^2^) + ( 0.04P)^2^ +12.99P] 
 ,where P=(max(Fo^2^,0) + 2Fc^2^)/3 
;
_refine_ls_weighting_scheme calc
_refine_ls_wR_factor_all 0.1302
_refine_ls_wR_factor_gt 0.1157
_refine_ls_wR_factor_ref 0.1297
_reflns_limit_h_max 14
_reflns_limit_h_min 0
_reflns_limit_k_max 31
_reflns_limit_k_min 0
_reflns_limit_l_max 39
_reflns_limit_l_min 0
_reflns_number_gt 7807
_reflns_number_total 10136
_reflns_threshold_expression I>2.0\s(I)
_oxford_diffrn_Wilson_B_factor 2.71
_oxford_diffrn_Wilson_scale 0.42
_oxford_refine_ls_r_factor_ref 0.0668
_oxford_refine_ls_scale 1.570(6)
_oxford_reflns_number_all 10098
_oxford_reflns_threshold_expression_ref I>-3.0\s(I)
_oxford_structure_analysis_title 6702
_cod_data_source_file jo7b01128_si_002.cif
_cod_data_source_block 6c-II
_cod_depositor_comments
;
The following automatic conversions were performed:

'_chemical_melting_point' value 'not measured' was changed to '?' -
the value is undefined or not given.

'_atom_sites_solution_primary' value 'Other' changed to 'other'
according to
/home/data/users/saulius/crontab/automatic-downloads/rss-feeds/ACS/lib/dictionaries/cif_core.dic
dictionary named 'cif_core.dic' version 2.4.2 from 2011-04-26.

'_exptl_crystal_density_meas' value 'not measured' was changed to '?'
- the value is perceived as not measured.

Automatic conversion script
Id: cif_fix_values 4973 2017-02-22 13:04:09Z antanas 
;
_cod_original_sg_symbol_H-M 'P c c n '
_cod_original_formula_sum 'C49 H43 N5 O2 S2 Zn1'
_cod_database_code 4032622
_platon_squeeze_void_probe_radius 1.20

loop_
_symmetry_equiv_pos_as_xyz
x,y,z
-x,-y,-z
x,-y+1/2,z+1/2
-x,y+1/2,-z+1/2
-x+1/2,-y+1/2,z
x+1/2,y+1/2,-z
x+1/2,-y,-z+1/2
-x+1/2,y,z+1/2

loop_
_atom_site_label
_atom_site_type_symbol
_atom_site_fract_x
_atom_site_fract_y
_atom_site_fract_z
_atom_site_U_iso_or_equiv
_atom_site_occupancy
_atom_site_adp_type
_atom_site_refinement_flags_posn
Zn1 Zn 0.69551(3) 0.585051(13) 0.225451(11) 0.0277 1.0000 Uani .
N1 N 0.58174(18) 0.62249(8) 0.26447(7) 0.0288 1.0000 Uani .
N2 N 0.58070(17) 0.58687(9) 0.17636(7) 0.0286 1.0000 Uani .
N3 N 0.77715(18) 0.52759(8) 0.19170(7) 0.0289 1.0000 Uani .
N4 N 0.77780(18) 0.56283(9) 0.27992(7) 0.0304 1.0000 Uani .
N5 N 0.79272(18) 0.65131(9) 0.20718(8) 0.0320 1.0000 Uani .
C1 C 0.5956(2) 0.63523(10) 0.30628(9) 0.0309 1.0000 Uani .
C2 C 0.5050(2) 0.66863(11) 0.31976(10) 0.0344 1.0000 Uani .
C3 C 0.4382(2) 0.67437(11) 0.28608(10) 0.0358 1.0000 Uani .
C4 C 0.4861(2) 0.64584(10) 0.25121(9) 0.0307 1.0000 Uani .
C5 C 0.4417(2) 0.64266(10) 0.21076(9) 0.0319 1.0000 Uani .
C6 C 0.4856(2) 0.61576(10) 0.17600(9) 0.0311 1.0000 Uani .
C7 C 0.4376(2) 0.61448(12) 0.13439(10) 0.0375 1.0000 Uani .
C8 C 0.5039(2) 0.58447(12) 0.10990(9) 0.0361 1.0000 Uani .
C9 C 0.5940(2) 0.56676(10) 0.13642(9) 0.0301 1.0000 Uani .
C10 C 0.6790(2) 0.53266(11) 0.12368(9) 0.0314 1.0000 Uani .
C11 C 0.7634(2) 0.51397(10) 0.15019(9) 0.0305 1.0000 Uani .
C12 C 0.8485(2) 0.47709(11) 0.13788(9) 0.0346 1.0000 Uani .
C13 C 0.9125(2) 0.46885(11) 0.17225(9) 0.0352 1.0000 Uani .
C14 C 0.8670(2) 0.50031(10) 0.20610(9) 0.0317 1.0000 Uani .
C15 C 0.9076(2) 0.50121(11) 0.24731(10) 0.0344 1.0000 Uani .
C16 C 0.8659(2) 0.52941(10) 0.28131(9) 0.0332 1.0000 Uani .
C17 C 0.9085(3) 0.52705(12) 0.32388(10) 0.0382 1.0000 Uani .
C18 C 0.8462(3) 0.55910(11) 0.34781(10) 0.0384 1.0000 Uani .
C19 C 0.7634(2) 0.58142(10) 0.32012(9) 0.0325 1.0000 Uani .
C20 C 0.6807(2) 0.61692(10) 0.33273(9) 0.0315 1.0000 Uani .
C21 C 0.8303(2) 0.68524(12) 0.23597(11) 0.0409 1.0000 Uani .
C22 C 0.8903(3) 0.72951(13) 0.22456(13) 0.0521 1.0000 Uani .
C23 C 0.9118(3) 0.73849(14) 0.18260(14) 0.0604 1.0000 Uani .
C24 C 0.8749(3) 0.70301(15) 0.15276(13) 0.0580 1.0000 Uani .
C25 C 0.8156(3) 0.66004(12) 0.16645(10) 0.0429 1.0000 Uani .
C31 C 0.6787(2) 0.63277(11) 0.37827(9) 0.0335 1.0000 Uani .
C32 C 0.6000(3) 0.61129(13) 0.40549(10) 0.0419 1.0000 Uani .
C33 C 0.5969(3) 0.62408(14) 0.44797(10) 0.0503 1.0000 Uani .
C34 C 0.6733(3) 0.65935(14) 0.46432(11) 0.0505 1.0000 Uani .
C35 C 0.7515(3) 0.68128(13) 0.43823(10) 0.0444 1.0000 Uani .
C36 C 0.7554(2) 0.66817(11) 0.39542(9) 0.0359 1.0000 Uani .
C41 C 0.6741(2) 0.51254(12) 0.07914(9) 0.0336 1.0000 Uani .
C42 C 0.5982(3) 0.47375(13) 0.06818(10) 0.0446 1.0000 Uani .
C43 C 0.5891(3) 0.45533(16) 0.02738(11) 0.0531 1.0000 Uani .
C44 C 0.6560(3) 0.47570(17) -0.00402(12) 0.0577 1.0000 Uani .
C45 C 0.7327(3) 0.51363(15) 0.00587(10) 0.0500 1.0000 Uani .
C46 C 0.7438(3) 0.53127(13) 0.04722(10) 0.0392 1.0000 Uani .
S1 S 0.85418(6) 0.69913(3) 0.36235(2) 0.0381 1.0000 Uani .
S2 S 0.84826(6) 0.57812(3) 0.05846(2) 0.0408 1.0000 Uani .
O1 O 0.9871(2) 0.64786(11) 0.41457(9) 0.0584 1.0000 Uani .
O2 O 0.9663(2) 0.49150(10) 0.04661(8) 0.0510 1.0000 Uani .
C51 C 0.9817(3) 0.67866(13) 0.38583(11) 0.0453 1.0000 Uani .
C52 C 1.0793(3) 0.70664(14) 0.36630(12) 0.0513 1.0000 Uani .
C53 C 1.1813(3) 0.67243(16) 0.36250(13) 0.0560 1.0000 Uani .
C54 C 1.1676(3) 0.62600(15) 0.33298(12) 0.0545 1.0000 Uani .
C55 C 1.1259(3) 0.63899(14) 0.28890(12) 0.0515 1.0000 Uani .
C56 C 1.1520(3) 0.59658(13) 0.25684(12) 0.0481 1.0000 Uani .
C57 C 1.1028(3) 0.60678(14) 0.21355(12) 0.0501 1.0000 Uani .
C58 C 1.1419(3) 0.57063(14) 0.17830(12) 0.0502 1.0000 Uani .
C59 C 1.0863(3) 0.58234(15) 0.13627(12) 0.0525 1.0000 Uani .
C60 C 1.1363(3) 0.55483(17) 0.09806(13) 0.0566 1.0000 Uani .
C61 C 1.0753(3) 0.56904(16) 0.05682(12) 0.0528 1.0000 Uani .
C62 C 0.9697(3) 0.53807(14) 0.05264(10) 0.0438 1.0000 Uani .
H21 H 0.4951 0.6829 0.3468 0.0409 1.0000 Uiso R
H31 H 0.3738 0.6931 0.2847 0.0423 1.0000 Uiso R
H51 H 0.3766 0.6605 0.2061 0.0373 1.0000 Uiso R
H71 H 0.3743 0.6305 0.1257 0.0450 1.0000 Uiso R
H81 H 0.4952 0.5769 0.0814 0.0420 1.0000 Uiso R
H121 H 0.8562 0.4625 0.1109 0.0411 1.0000 Uiso R
H131 H 0.9749 0.4470 0.1737 0.0420 1.0000 Uiso R
H151 H 0.9693 0.4799 0.2526 0.0408 1.0000 Uiso R
H171 H 0.9698 0.5071 0.3327 0.0460 1.0000 Uiso R
H181 H 0.8538 0.5660 0.3774 0.0455 1.0000 Uiso R
H211 H 0.8152 0.6792 0.2647 0.0482 1.0000 Uiso R
H221 H 0.9142 0.7523 0.2455 0.0630 1.0000 Uiso R
H231 H 0.9508 0.7683 0.1742 0.0720 1.0000 Uiso R
H241 H 0.8882 0.7078 0.1245 0.0701 1.0000 Uiso R
H251 H 0.7894 0.6363 0.1470 0.0507 1.0000 Uiso R
H321 H 0.5480 0.5879 0.3946 0.0489 1.0000 Uiso R
H331 H 0.5435 0.6097 0.4653 0.0597 1.0000 Uiso R
H341 H 0.6703 0.6678 0.4928 0.0607 1.0000 Uiso R
H351 H 0.8030 0.7048 0.4490 0.0529 1.0000 Uiso R
H421 H 0.5523 0.4604 0.0888 0.0524 1.0000 Uiso R
H431 H 0.5371 0.4300 0.0211 0.0636 1.0000 Uiso R
H441 H 0.6486 0.4647 -0.0320 0.0688 1.0000 Uiso R
H451 H 0.7773 0.5271 -0.0151 0.0595 1.0000 Uiso R
H521 H 1.0963 0.7363 0.3844 0.0619 1.0000 Uiso R
H522 H 1.0591 0.7192 0.3383 0.0614 1.0000 Uiso R
H531 H 1.2433 0.6946 0.3523 0.0670 1.0000 Uiso R
H532 H 1.1986 0.6593 0.3908 0.0669 1.0000 Uiso R
H541 H 1.2409 0.6091 0.3303 0.0647 1.0000 Uiso R
H542 H 1.1147 0.6023 0.3463 0.0648 1.0000 Uiso R
H551 H 1.1588 0.6720 0.2797 0.0617 1.0000 Uiso R
H552 H 1.0467 0.6437 0.2909 0.0610 1.0000 Uiso R
H561 H 1.2326 0.5941 0.2545 0.0578 1.0000 Uiso R
H562 H 1.1227 0.5634 0.2673 0.0579 1.0000 Uiso R
H571 H 1.1234 0.6427 0.2055 0.0596 1.0000 Uiso R
H572 H 1.0227 0.6054 0.2160 0.0597 1.0000 Uiso R
H581 H 1.2203 0.5747 0.1744 0.0601 1.0000 Uiso R
H582 H 1.1260 0.5345 0.1862 0.0601 1.0000 Uiso R
H591 H 1.0892 0.6199 0.1311 0.0627 1.0000 Uiso R
H592 H 1.0091 0.5724 0.1386 0.0624 1.0000 Uiso R
H601 H 1.2125 0.5660 0.0951 0.0681 1.0000 Uiso R
H602 H 1.1349 0.5171 0.1027 0.0676 1.0000 Uiso R
H611 H 1.0579 0.6067 0.0567 0.0625 1.0000 Uiso R
H612 H 1.1213 0.5601 0.0328 0.0633 1.0000 Uiso R

loop_
_atom_site_aniso_label
_atom_site_aniso_U_11
_atom_site_aniso_U_22
_atom_site_aniso_U_33
_atom_site_aniso_U_23
_atom_site_aniso_U_13
_atom_site_aniso_U_12
Zn1 0.02706(17) 0.02319(16) 0.03277(18) 0.00089(14) -0.00041(13) -0.00008(13)
N1 0.0264(10) 0.0258(11) 0.0342(12) -0.0001(9) 0.0010(9) -0.0009(8)
N2 0.0253(10) 0.0259(10) 0.0348(11) 0.0016(9) -0.0008(8) -0.0030(8)
N3 0.0302(11) 0.0237(10) 0.0327(11) -0.0001(9) 0.0017(9) 0.0031(8)
N4 0.0319(11) 0.0250(10) 0.0344(12) 0.0007(9) -0.0019(9) 0.0031(8)
N5 0.0296(11) 0.0229(10) 0.0436(13) 0.0009(9) -0.0021(9) -0.0013(9)
C1 0.0332(13) 0.0232(12) 0.0362(14) -0.0004(10) 0.0032(11) -0.0030(10)
C2 0.0356(14) 0.0282(13) 0.0394(15) -0.0027(11) 0.0045(11) 0.0005(11)
C3 0.0296(13) 0.0284(13) 0.0495(17) -0.0011(12) 0.0053(12) 0.0015(10)
C4 0.0253(12) 0.0248(12) 0.0421(15) 0.0012(11) 0.0024(11) -0.0010(10)
C5 0.0212(11) 0.0281(13) 0.0465(16) 0.0025(11) -0.0014(10) 0.0022(10)
C6 0.0253(12) 0.0277(13) 0.0402(15) 0.0040(11) -0.0015(10) -0.0017(10)
C7 0.0316(14) 0.0376(15) 0.0433(16) 0.0046(13) -0.0059(12) 0.0019(11)
C8 0.0349(14) 0.0395(15) 0.0338(14) 0.0047(12) -0.0028(11) -0.0047(12)
C9 0.0281(12) 0.0297(13) 0.0324(13) 0.0025(10) -0.0004(10) -0.0057(10)
C10 0.0317(13) 0.0301(13) 0.0323(13) 0.0015(11) 0.0024(10) -0.0054(10)
C11 0.0319(13) 0.0256(12) 0.0341(14) 0.0015(10) 0.0038(10) -0.0026(10)
C12 0.0385(14) 0.0292(13) 0.0361(14) -0.0023(11) 0.0051(12) 0.0015(11)
C13 0.0344(14) 0.0323(14) 0.0388(15) -0.0002(11) 0.0040(11) 0.0062(11)
C14 0.0323(13) 0.0248(12) 0.0379(15) 0.0016(11) 0.0013(11) 0.0027(10)
C15 0.0348(14) 0.0246(12) 0.0438(15) 0.0017(11) -0.0027(12) 0.0060(10)
C16 0.0353(14) 0.0267(13) 0.0377(15) 0.0022(11) -0.0010(11) 0.0021(10)
C17 0.0399(15) 0.0331(14) 0.0416(16) 0.0014(12) -0.0075(12) 0.0104(12)
C18 0.0454(16) 0.0325(14) 0.0373(15) 0.0021(12) -0.0068(12) 0.0055(12)
C19 0.0379(14) 0.0262(12) 0.0335(13) 0.0015(11) -0.0026(11) -0.0028(11)
C20 0.0335(14) 0.0262(13) 0.0348(14) -0.0012(10) 0.0016(11) -0.0027(10)
C21 0.0360(15) 0.0340(15) 0.0527(18) -0.0044(13) -0.0034(13) -0.0029(12)
C22 0.0483(18) 0.0347(16) 0.073(2) -0.0085(16) -0.0073(17) -0.0112(14)
C23 0.058(2) 0.0394(19) 0.084(3) 0.0093(18) 0.002(2) -0.0211(16)
C24 0.065(2) 0.051(2) 0.058(2) 0.0092(17) 0.0092(18) -0.0175(18)
C25 0.0478(17) 0.0367(16) 0.0443(17) 0.0005(13) 0.0031(14) -0.0077(13)
C31 0.0344(14) 0.0302(13) 0.0360(14) -0.0015(11) -0.0008(11) 0.0028(11)
C32 0.0473(17) 0.0394(16) 0.0392(16) -0.0021(13) 0.0001(13) -0.0081(13)
C33 0.061(2) 0.054(2) 0.0356(16) 0.0010(14) 0.0096(15) -0.0130(17)
C34 0.068(2) 0.0503(19) 0.0336(16) -0.0059(14) 0.0019(15) -0.0056(16)
C35 0.0518(18) 0.0387(15) 0.0427(17) -0.0052(13) -0.0040(14) -0.0027(14)
C36 0.0388(14) 0.0311(13) 0.0380(15) 0.0006(11) 0.0012(12) 0.0031(12)
C41 0.0313(13) 0.0379(14) 0.0318(14) 0.0010(11) -0.0005(10) 0.0023(11)
C42 0.0432(17) 0.0483(18) 0.0422(17) -0.0043(14) 0.0025(13) -0.0066(14)
C43 0.0467(18) 0.063(2) 0.0498(19) -0.0164(17) -0.0020(15) -0.0126(16)
C44 0.054(2) 0.078(3) 0.0408(18) -0.0174(18) -0.0033(15) -0.0058(19)
C45 0.0446(18) 0.069(2) 0.0360(16) -0.0031(16) 0.0054(13) -0.0013(16)
C46 0.0344(14) 0.0457(17) 0.0376(15) 0.0002(13) 0.0003(12) -0.0019(13)
S1 0.0379(4) 0.0343(3) 0.0420(4) 0.0008(3) -0.0011(3) -0.0022(3)
S2 0.0405(4) 0.0434(4) 0.0384(4) 0.0023(3) 0.0053(3) -0.0043(3)
O1 0.0498(14) 0.0580(15) 0.0673(17) 0.0147(13) -0.0028(12) 0.0105(12)
O2 0.0513(13) 0.0528(15) 0.0488(13) -0.0043(11) 0.0069(10) 0.0022(11)
C51 0.0472(17) 0.0368(16) 0.0519(19) -0.0023(14) -0.0042(14) 0.0048(13)
C52 0.0436(18) 0.0492(19) 0.061(2) -0.0025(16) -0.0048(16) -0.0027(15)
C53 0.0418(18) 0.063(2) 0.063(2) 0.0016(18) -0.0024(16) 0.0040(16)
C54 0.0448(18) 0.056(2) 0.063(2) 0.0040(17) -0.0021(16) 0.0093(16)
C55 0.0430(18) 0.0482(19) 0.063(2) 0.0042(16) -0.0054(15) 0.0047(14)
C56 0.0355(15) 0.0455(18) 0.063(2) 0.0052(15) -0.0024(14) 0.0011(13)
C57 0.0407(17) 0.0467(18) 0.063(2) 0.0021(16) -0.0033(15) 0.0025(14)
C58 0.0331(15) 0.0484(19) 0.069(2) -0.0013(16) 0.0037(15) -0.0013(13)
C59 0.0466(18) 0.0497(19) 0.061(2) -0.0008(17) 0.0029(16) 0.0003(15)
C60 0.0367(17) 0.066(2) 0.067(2) -0.0111(19) 0.0029(16) -0.0006(16)
C61 0.0403(17) 0.064(2) 0.054(2) -0.0029(17) 0.0133(15) -0.0061(15)
C62 0.0405(16) 0.056(2) 0.0353(15) 0.0015(14) 0.0040(12) -0.0011(14)

loop_
_atom_type_symbol
_atom_type_scat_dispersion_real
_atom_type_scat_dispersion_imag
_atom_type_scat_Cromer_Mann_a1
_atom_type_scat_Cromer_Mann_b1
_atom_type_scat_Cromer_Mann_a2
_atom_type_scat_Cromer_Mann_b2
_atom_type_scat_Cromer_Mann_a3
_atom_type_scat_Cromer_Mann_b3
_atom_type_scat_Cromer_Mann_a4
_atom_type_scat_Cromer_Mann_b4
_atom_type_scat_Cromer_Mann_c
_atom_type_scat_source
C 0.0181 0.0091 2.3100 20.8439 1.0200 10.2075 1.5886 0.5687 0.8650 51.6512 0.2156 'International Tables Vol C 4.2.6.8 and 6.1.1.4'
H 0.0000 0.0000 0.4930 10.5109 0.3229 26.1257 0.1402 3.1424 0.0408 57.7998 0.0030 'International Tables Vol C 4.2.6.8 and 6.1.1.4'
N 0.0311 0.0180 12.2126 0.0057 3.1322 9.8933 2.0125 28.9975 1.1663 0.5826 -11.5290 'International Tables Vol C 4.2.6.8 and 6.1.1.4'
O 0.0492 0.0322 3.0485 13.2771 2.2868 5.7011 1.5463 0.3239 0.8670 32.9089 0.2508 'International Tables Vol C 4.2.6.8 and 6.1.1.4'
S 0.3331 0.5567 6.9053 1.4679 5.2034 22.2151 1.4379 0.2536 1.5863 56.1720 0.8669 'International Tables Vol C 4.2.6.8 and 6.1.1.4'
Zn -1.5491 0.6778 14.0743 3.2655 7.0318 0.2333 5.1652 10.3163 2.4100 58.7097 1.3041 'International Tables Vol C 4.2.6.8 and 6.1.1.4'

loop_
_geom_angle_atom_site_label_1
_geom_angle_atom_site_label_2
_geom_angle_atom_site_label_3
_geom_angle
_geom_angle_publ_flag
N1 Zn1 N2 89.38(9) yes
N1 Zn1 N3 161.60(9) yes
N2 Zn1 N3 87.18(9) yes
N1 Zn1 N4 87.22(9) yes
N2 Zn1 N4 161.32(9) yes
N3 Zn1 N4 90.28(9) yes
N1 Zn1 N5 99.35(9) yes
N2 Zn1 N5 98.56(9) yes
N3 Zn1 N5 99.03(9) yes
N4 Zn1 N5 100.12(9) yes
Zn1 N1 C1 126.78(18) yes
Zn1 N1 C4 125.35(19) yes
C1 N1 C4 107.2(2) yes
Zn1 N2 C6 125.47(19) yes
Zn1 N2 C9 126.74(17) yes
C6 N2 C9 107.0(2) yes
Zn1 N3 C11 128.14(18) yes
Zn1 N3 C14 124.70(18) yes
C11 N3 C14 106.7(2) yes
Zn1 N4 C16 125.03(19) yes
Zn1 N4 C19 128.11(18) yes
C16 N4 C19 106.6(2) yes
Zn1 N5 C21 121.0(2) yes
Zn1 N5 C25 120.4(2) yes
C21 N5 C25 118.6(3) yes
N1 C1 C2 109.2(2) yes
N1 C1 C20 125.7(2) yes
C2 C1 C20 125.0(3) yes
C1 C2 C3 106.6(3) yes
C1 C2 H21 126.4 no
C3 C2 H21 127.0 no
C2 C3 C4 108.0(2) yes
C2 C3 H31 127.4 no
C4 C3 H31 124.6 no
C3 C4 N1 109.0(2) yes
C3 C4 C5 125.2(3) yes
N1 C4 C5 125.8(3) yes
C4 C5 C6 127.1(2) yes
C4 C5 H51 116.6 no
C6 C5 H51 116.3 no
C5 C6 N2 125.3(3) yes
C5 C6 C7 125.1(3) yes
N2 C6 C7 109.6(2) yes
C6 C7 C8 107.2(2) yes
C6 C7 H71 127.3 no
C8 C7 H71 125.5 no
C7 C8 C9 107.0(3) yes
C7 C8 H81 127.3 no
C9 C8 H81 125.7 no
C8 C9 N2 109.1(2) yes
C8 C9 C10 125.4(3) yes
N2 C9 C10 125.5(2) yes
C9 C10 C11 124.9(3) yes
C9 C10 C41 116.8(2) yes
C11 C10 C41 118.2(2) yes
C10 C11 N3 125.1(2) yes
C10 C11 C12 125.3(3) yes
N3 C11 C12 109.6(2) yes
C11 C12 C13 107.1(2) yes
C11 C12 H121 125.0 no
C13 C12 H121 127.9 no
C12 C13 C14 106.9(2) yes
C12 C13 H131 126.4 no
C14 C13 H131 126.8 no
C13 C14 N3 109.8(2) yes
C13 C14 C15 124.5(3) yes
N3 C14 C15 125.7(3) yes
C14 C15 C16 127.2(3) yes
C14 C15 H151 116.1 no
C16 C15 H151 116.8 no
C15 C16 N4 125.6(3) yes
C15 C16 C17 124.8(3) yes
N4 C16 C17 109.6(2) yes
C16 C17 C18 107.4(3) yes
C16 C17 H171 125.4 no
C18 C17 H171 127.2 no
C17 C18 C19 106.7(3) yes
C17 C18 H181 127.4 no
C19 C18 H181 125.9 no
C18 C19 N4 109.7(2) yes
C18 C19 C20 125.1(3) yes
N4 C19 C20 125.2(3) yes
C19 C20 C1 124.5(3) yes
C19 C20 C31 117.2(2) yes
C1 C20 C31 118.1(2) yes
N5 C21 C22 121.8(3) yes
N5 C21 H211 119.1 no
C22 C21 H211 119.1 no
C21 C22 C23 119.1(3) yes
C21 C22 H221 119.2 no
C23 C22 H221 121.7 no
C22 C23 C24 119.4(3) yes
C22 C23 H231 120.5 no
C24 C23 H231 120.2 no
C23 C24 C25 118.3(4) yes
C23 C24 H241 121.5 no
C25 C24 H241 120.2 no
C24 C25 N5 122.9(3) yes
C24 C25 H251 119.5 no
N5 C25 H251 117.6 no
C20 C31 C32 119.9(3) yes
C20 C31 C36 122.3(3) yes
C32 C31 C36 117.8(3) yes
C31 C32 C33 121.7(3) yes
C31 C32 H321 119.0 no
C33 C32 H321 119.4 no
C32 C33 C34 119.7(3) yes
C32 C33 H331 120.1 no
C34 C33 H331 120.1 no
C33 C34 C35 119.9(3) yes
C33 C34 H341 119.1 no
C35 C34 H341 121.0 no
C34 C35 C36 120.5(3) yes
C34 C35 H351 120.4 no
C36 C35 H351 119.1 no
C31 C36 C35 120.4(3) yes
C31 C36 S1 120.3(2) yes
C35 C36 S1 119.2(2) yes
C10 C41 C42 120.1(3) yes
C10 C41 C46 122.4(3) yes
C42 C41 C46 117.5(3) yes
C41 C42 C43 121.8(3) yes
C41 C42 H421 119.0 no
C43 C42 H421 119.2 no
C42 C43 C44 119.8(3) yes
C42 C43 H431 119.5 no
C44 C43 H431 120.6 no
C43 C44 C45 119.8(3) yes
C43 C44 H441 120.7 no
C45 C44 H441 119.5 no
C44 C45 C46 120.4(3) yes
C44 C45 H451 119.6 no
C46 C45 H451 120.0 no
C41 C46 C45 120.6(3) yes
C41 C46 S2 121.0(2) yes
C45 C46 S2 118.4(2) yes
C36 S1 C51 101.99(15) yes
C46 S2 C62 100.39(15) yes
S1 C51 O1 123.4(3) yes
S1 C51 C52 111.6(2) yes
O1 C51 C52 125.0(3) yes
C51 C52 C53 113.5(3) yes
C51 C52 H521 107.1 no
C53 C52 H521 108.7 no
C51 C52 H522 109.3 no
C53 C52 H522 108.8 no
H521 C52 H522 109.5 no
C52 C53 C54 114.1(3) yes
C52 C53 H531 108.4 no
C54 C53 H531 109.1 no
C52 C53 H532 107.4 no
C54 C53 H532 108.7 no
H531 C53 H532 109.2 no
C53 C54 C55 115.5(3) yes
C53 C54 H541 107.1 no
C55 C54 H541 108.3 no
C53 C54 H542 106.9 no
C55 C54 H542 108.1 no
H541 C54 H542 110.9 no
C54 C55 C56 112.9(3) yes
C54 C55 H551 109.0 no
C56 C55 H551 109.4 no
C54 C55 H552 107.2 no
C56 C55 H552 109.8 no
H551 C55 H552 108.5 no
C55 C56 C57 113.6(3) yes
C55 C56 H561 107.6 no
C57 C56 H561 109.6 no
C55 C56 H562 108.4 no
C57 C56 H562 108.3 no
H561 C56 H562 109.4 no
C56 C57 C58 115.8(3) yes
C56 C57 H571 107.1 no
C58 C57 H571 107.2 no
C56 C57 H572 108.3 no
C58 C57 H572 110.3 no
H571 C57 H572 107.8 no
C57 C58 C59 112.5(3) yes
C57 C58 H581 109.7 no
C59 C58 H581 107.6 no
C57 C58 H582 108.9 no
C59 C58 H582 108.7 no
H581 C58 H582 109.2 no
C58 C59 C60 115.3(3) yes
C58 C59 H591 108.9 no
C60 C59 H591 107.9 no
C58 C59 H592 108.0 no
C60 C59 H592 108.9 no
H591 C59 H592 107.7 no
C59 C60 C61 111.9(3) yes
C59 C60 H601 108.6 no
C61 C60 H601 107.8 no
C59 C60 H602 109.2 no
C61 C60 H602 110.6 no
H601 C60 H602 108.7 no
C60 C61 C62 110.9(3) yes
C60 C61 H611 109.5 no
C62 C61 H611 109.2 no
C60 C61 H612 109.4 no
C62 C61 H612 107.2 no
H611 C61 H612 110.6 no
C61 C62 S2 112.8(3) yes
C61 C62 O2 124.0(3) yes
S2 C62 O2 123.2(3) yes

loop_
_geom_bond_atom_site_label_1
_geom_bond_atom_site_label_2
_geom_bond_distance
_geom_bond_publ_flag
Zn1 N1 2.081(2) yes
Zn1 N2 2.084(2) yes
Zn1 N3 2.064(2) yes
Zn1 N4 2.068(2) yes
Zn1 N5 2.138(2) yes
N1 C1 1.371(4) yes
N1 C4 1.368(3) yes
N2 C6 1.367(3) yes
N2 C9 1.372(4) yes
N3 C11 1.367(4) yes
N3 C14 1.369(3) yes
N4 C16 1.366(3) yes
N4 C19 1.367(4) yes
N5 C21 1.335(4) yes
N5 C25 1.335(4) yes
C1 C2 1.452(4) yes
C1 C20 1.407(4) yes
C2 C3 1.345(4) yes
C2 H21 0.937 no
C3 C4 1.442(4) yes
C3 H31 0.916 no
C4 C5 1.389(4) yes
C5 C6 1.400(4) yes
C5 H51 0.922 no
C6 C7 1.438(4) yes
C7 C8 1.352(4) yes
C7 H71 0.911 no
C8 C9 1.448(4) yes
C8 H81 0.926 no
C9 C10 1.406(4) yes
C10 C11 1.405(4) yes
C10 C41 1.499(4) yes
C11 C12 1.448(4) yes
C12 C13 1.351(4) yes
C12 H121 0.936 no
C13 C14 1.446(4) yes
C13 H131 0.940 no
C14 C15 1.392(4) yes
C15 C16 1.388(4) yes
C15 H151 0.938 no
C16 C17 1.442(4) yes
C17 C18 1.345(4) yes
C17 H171 0.942 no
C18 C19 1.447(4) yes
C18 H181 0.957 no
C19 C20 1.408(4) yes
C20 C31 1.495(4) yes
C21 C22 1.389(4) yes
C21 H211 0.939 no
C22 C23 1.371(6) yes
C22 H221 0.927 no
C23 C24 1.381(6) yes
C23 H231 0.933 no
C24 C25 1.380(4) yes
C24 H241 0.915 no
C25 H251 0.917 no
C31 C32 1.396(4) yes
C31 C36 1.404(4) yes
C32 C33 1.382(5) yes
C32 H321 0.933 no
C33 C34 1.390(5) yes
C33 H331 0.923 no
C34 C35 1.375(5) yes
C34 H341 0.927 no
C35 C36 1.394(4) yes
C35 H351 0.930 no
C36 S1 1.773(3) yes
C41 C42 1.394(4) yes
C41 C46 1.399(4) yes
C42 C43 1.377(5) yes
C42 H421 0.921 no
C43 C44 1.382(5) yes
C43 H431 0.923 no
C44 C45 1.377(5) yes
C44 H441 0.931 no
C45 C46 1.389(4) yes
C45 H451 0.920 no
C46 S2 1.775(3) yes
S1 C51 1.791(3) yes
S2 C62 1.800(3) yes
O1 C51 1.202(4) yes
O2 C62 1.203(4) yes
C51 C52 1.512(5) yes
C52 C53 1.518(5) yes
C52 H521 0.969 no
C52 H522 0.971 no
C53 C54 1.516(5) yes
C53 H531 0.992 no
C53 H532 0.977 no
C54 C55 1.518(5) yes
C54 H541 0.990 no
C54 H542 0.975 no
C55 C56 1.515(5) yes
C55 H551 0.974 no
C55 H552 0.970 no
C56 C57 1.515(5) yes
C56 H561 0.981 no
C56 H562 0.974 no
C57 C58 1.521(5) yes
C57 H571 0.982 no
C57 H572 0.974 no
C58 C59 1.519(5) yes
C58 H581 0.963 no
C58 H582 0.973 no
C59 C60 1.522(5) yes
C59 H591 0.971 no
C59 H592 0.971 no
C60 C61 1.541(5) yes
C60 H601 0.971 no
C60 H602 0.974 no
C61 C62 1.509(5) yes
C61 H611 0.982 no
C61 H612 0.968 no

loop_
_geom_hbond_atom_site_label_D
_geom_hbond_atom_site_label_H
_geom_hbond_atom_site_label_A
_geom_hbond_angle_DHA
_geom_hbond_distance_DH
_geom_hbond_distance_HA
_geom_hbond_distance_DA
_geom_hbond_publ_flag
C12 H121 O2 132 0.94 2.54 3.239(5) yes

loop_
_platon_squeeze_void_nr
_platon_squeeze_void_average_x
_platon_squeeze_void_average_y
_platon_squeeze_void_average_z
_platon_squeeze_void_volume
_platon_squeeze_void_count_electrons
_platon_squeeze_void_content
1 -0.120 0.250 -0.043 525 82 ' '
2 0.107 0.750 0.043 525 82 ' '
3 -0.116 0.250 0.457 525 82 ' '
4 0.121 0.750 0.543 525 82 ' '
